data_1523403
loop_
_publ_author_name
'Cirafici, S.'
'Franceschi, E.'

_publ_section_title
;
 The praseodymium-gallium system from 0 to 50 at.% Ga
;
_journal_name_full 'Journal of the Less-Common Metals'
_journal_page_first 137
_journal_page_last 143
_journal_volume 66
_journal_year 1979
_chemical_formula_sum 'Ga3 Pr5'
_space_group_IT_number 130
_symmetry_space_group_name_Hall 'P 4ab 2n -1ab'
_symmetry_space_group_name_H-M 'P 4/n c c :1'
_cell_angle_alpha 90
_cell_angle_beta 90
_cell_angle_gamma 90
_cell_formula_units_Z 4
_cell_length_a 7.939
_cell_length_b 7.939
_cell_length_c 14.5
_cell_volume 913.902
_citation_journal_id_ASTM JCOMAH
_cod_data_source_file Cirafici_JCOMAH_1979_311.cif
_cod_data_source_block Ga3Pr5
_cod_original_sg_symbol_Hall '-P 4a 2ac (x-1/4,y+1/4,z)'
_cod_database_code 1523403

loop_
_symmetry_equiv_pos_as_xyz
x,y,z
-y+1/2,x+1/2,z
-x,-y,z
y+1/2,-x+1/2,z
x+1/2,-y+1/2,-z+1/2
y,x,-z+1/2
-x+1/2,y+1/2,-z+1/2
-y,-x,-z+1/2
-x+1/2,-y+1/2,-z
y,-x,-z
x+1/2,y+1/2,-z
-y,x,-z
-x,y,z-1/2
-y+1/2,-x+1/2,z-1/2
x,-y,z-1/2
y+1/2,x+1/2,z-1/2

loop_
_atom_site_label
_atom_site_type_symbol
_atom_site_fract_x
_atom_site_fract_y
_atom_site_fract_z
_atom_site_occupancy
_atom_site_U_iso_or_equiv
Pr1 Pr 0 0.5 0.285 1 0.0
Ga1 Ga 0 0.5 0 1 0.0
Pr2 Pr 0.172 0.178 0.104 1 0.0
Ga2 Ga 0.385 0.385 0.25 1 0.0
